data_7014707
loop_
_publ_author_name
'Kume, Shoko'
'Nishihara, Hiroshi'

_publ_section_title
;
 Synchronized motion and electron transfer of a redox-active rotor.
;
_journal_issue 10
_journal_name_full 'Dalton transactions (Cambridge, England : 2003)'
_journal_page_first 2299
_journal_page_last 2305
_journal_paper_doi 10.1039/c0dt01084g
_journal_volume 40
_journal_year 2011
_chemical_absolute_configuration unk
_chemical_formula_sum 'C77 H57 B Cu F4 Fe N5'
_chemical_formula_weight 1258.48
_space_group_IT_number 1
_symmetry_space_group_name_Hall 'P 1'
_symmetry_space_group_name_H-M 'P 1'
_audit_creation_date 2009-08-30T16:28:28-00:00
_audit_creation_method 'WinGX routine CIF_UPDATE'
_cell_angle_alpha 75.128(5)
_cell_angle_beta 70.329(5)
_cell_angle_gamma 86.267(5)
_cell_formula_units_Z 1
_cell_length_a 10.747(5)
_cell_length_b 11.762(5)
_cell_length_c 12.896(5)
_cell_measurement_reflns_used 5054
_cell_measurement_temperature 113
_cell_measurement_theta_max 27.4797
_cell_measurement_theta_min 3.0608
_cell_volume 1483.2(11)
_computing_cell_refinement 'CrystalClear (Rigaku/MSC Inc., 2006)'
_computing_data_collection 'CrystalClear (Rigaku/MSC Inc., 2006)'
_computing_data_reduction 'CrystalClear (Rigaku/MSC Inc., 2006)'
_computing_structure_refinement 'SHELXL-97 (Sheldrick, 1997)'
_computing_structure_solution
;
????
;
_diffrn_ambient_temperature 113
_diffrn_measured_fraction_theta_full 0.951
_diffrn_measured_fraction_theta_max 0.951
_diffrn_measurement_device
;
Saturn724 (4x4 bin mode)
;
_diffrn_measurement_method dtprofit.ref
_diffrn_radiation_type MoK\a
_diffrn_radiation_wavelength 0.71073
_diffrn_reflns_av_R_equivalents 0.0208
_diffrn_reflns_limit_h_max 13
_diffrn_reflns_limit_h_min -13
_diffrn_reflns_limit_k_max 15
_diffrn_reflns_limit_k_min -15
_diffrn_reflns_limit_l_max 14
_diffrn_reflns_limit_l_min -16
_diffrn_reflns_number 11485
_diffrn_reflns_theta_full 27.48
_diffrn_reflns_theta_max 27.48
_diffrn_reflns_theta_min 3.06
_exptl_absorpt_coefficient_mu 0.668
_exptl_absorpt_correction_T_max 0.9285
_exptl_absorpt_correction_T_min 0.8396
_exptl_absorpt_correction_type numerical
_exptl_crystal_colour Red
_exptl_crystal_density_diffrn 1.409
_exptl_crystal_density_method 'not measured'
_exptl_crystal_description Block
_exptl_crystal_F_000 650
_exptl_crystal_size_max 0.5
_exptl_crystal_size_mid 0.5
_exptl_crystal_size_min 0.2
_refine_diff_density_max 2.051
_refine_diff_density_min -0.42
_refine_ls_abs_structure_details 'Flack H D (1983), Acta Cryst. A39, 876-881'
_refine_ls_abs_structure_Flack 0.678(13)
_refine_ls_extinction_method none
_refine_ls_goodness_of_fit_ref 1.037
_refine_ls_hydrogen_treatment constr
_refine_ls_matrix_type full
_refine_ls_number_parameters 797
_refine_ls_number_reflns 8896
_refine_ls_number_restraints 3
_refine_ls_restrained_S_all 1.037
_refine_ls_R_factor_gt 0.052
_refine_ls_shift/su_max 0.001
_refine_ls_structure_factor_coef Fsqd
_refine_ls_weighting_details 'calc w=1/[\s^2^(Fo^2^)+(0.0890P)^2^+0.0000P] where P=(Fo^2^+2Fc^2^)/3'
_refine_ls_weighting_scheme calc
_refine_ls_wR_factor_ref 0.1426
_reflns_number_gt 7060
_reflns_number_total 8896
_reflns_threshold_expression >2sigma(I)
_cod_data_source_file C0DT01084G.TXT
_cod_data_source_block 090825hfc_dcmbz
_cod_depositor_comments
;
The following automatic conversions were performed:
'_exptl_absorpt_correction_type' value 'Numerical' changed to 'numerical'
according to '/home/saulius/struct/CIF-dictionaries/cif_core.dic'
dictionary named 'cif_core.dic' version 2.4.1 from 2010-06-29.

Automatic conversion script
Id: cif_fix_enum 1555 2011-01-17 13:19:09Z saulius 
;
_cod_original_sg_symbol_H-M P1
_cod_database_code 7014707

loop_
_symmetry_equiv_pos_as_xyz
'x, y, z'

loop_
_atom_site_label
_atom_site_type_symbol
_atom_site_fract_x
_atom_site_fract_y
_atom_site_fract_z
_atom_site_U_iso_or_equiv
_atom_site_adp_type
_atom_site_occupancy
_atom_site_calc_flag
_atom_site_refinement_flags
_atom_site_disorder_group
_atom_site_disorder_assembly
Cu01 Cu 0.96771(4) 0.96654(4) 0.29767(4) 0.01745(14) Uani 1 d . . .
Fe02 Fe 1.05995(6) 0.85248(6) -0.27887(6) 0.02308(18) Uani 1 d . . .
F003 F 1.4548(3) 0.3568(3) 0.6609(3) 0.0418(8) Uani 1 d . . .
F004 F 1.2685(3) 0.4404(3) 0.6312(3) 0.0436(9) Uani 1 d . . .
F005 F 1.2804(4) 0.2448(3) 0.6905(4) 0.0620(13) Uani 1 d . . .
F006 F 1.4017(5) 0.3381(4) 0.5112(3) 0.0656(13) Uani 1 d . . .
N2 N 0.8516(4) 1.0622(3) 0.3978(3) 0.0153(8) Uani 1 d . . .
N5 N 1.0607(4) 0.8298(4) 0.0157(4) 0.0243(9) Uani 1 d . . .
C35 C 1.3787(5) 0.9120(5) 0.0191(4) 0.0202(10) Uani 1 d . . .
C5 C 1.0634(4) 1.1254(4) 0.3867(4) 0.0146(9) Uani 1 d . . .
C28 C 1.2803(4) 0.8296(4) 0.2592(4) 0.0157(9) Uani 1 d . . .
N3 N 0.9375(4) 0.7930(4) 0.3161(4) 0.0228(9) Uani 1 d . . .
N1 N 1.1115(4) 1.0475(3) 0.3230(3) 0.0151(8) Uani 1 d . . .
N4 N 1.0060(4) 0.9698(4) 0.1315(3) 0.0202(8) Uani 1 d . . .
C26 C 0.6585(4) 0.9874(5) 0.2983(4) 0.0214(10) Uani 1 d . . .
C7 C 0.9452(5) 1.2835(4) 0.5193(4) 0.0225(10) Uani 1 d . . .
H7 H 0.9065 1.3368 0.5625 0.027 Uiso 1 calc R . .
C13 C 0.6546(5) 0.9711(4) 0.4109(4) 0.0204(10) Uani 1 d . . .
C10 C 0.7219(5) 1.2184(5) 0.5277(4) 0.0250(11) Uani 1 d . . .
H10 H 0.6774 1.2715 0.5692 0.03 Uiso 1 calc R . .
C40 C 1.3385(4) 0.9949(4) 0.0894(4) 0.0174(9) Uani 1 d . . .
C25 C 0.7028(5) 1.0942(5) 0.2130(4) 0.0221(10) Uani 1 d . . .
H25 H 0.7299 1.157 0.2323 0.026 Uiso 1 calc R . .
C27 C 1.2901(4) 0.9518(4) 0.2083(4) 0.0139(9) Uani 1 d . . .
C8 C 0.8629(5) 1.2155(4) 0.4907(4) 0.0217(10) Uani 1 d . . .
C1 C 1.2425(4) 1.0356(4) 0.2821(4) 0.0159(9) Uani 1 d . . .
C9 C 0.9211(4) 1.1349(4) 0.4256(4) 0.0146(9) Uani 1 d . . .
C31 C 1.2764(5) 0.5859(5) 0.3536(5) 0.0309(12) Uani 1 d . . .
H31 H 1.2765 0.5055 0.3858 0.037 Uiso 1 calc R . .
C106 C 0.9587(5) 1.3129(5) -0.2261(4) 0.0271(11) Uani 1 d . . .
H106 H 1.0442 1.2948 -0.226 0.032 Uiso 1 calc R . .
C44 C 0.9537(6) 0.6451(5) 0.2153(5) 0.0309(12) Uani 1 d . . .
H44 H 0.9766 0.6244 0.1465 0.037 Uiso 1 calc R . .
C24 C 0.7067(5) 1.1069(5) 0.1038(5) 0.0252(11) Uani 1 d . . .
H24 H 0.7364 1.1776 0.0499 0.03 Uiso 1 calc R . .
C14 C 0.6110(5) 0.8653(5) 0.4916(5) 0.0230(10) Uani 1 d . . .
C20 C 0.5692(5) 0.7881(5) 0.3469(5) 0.0264(11) Uani 1 d . . .
H20 H 0.5385 0.7279 0.3265 0.032 Uiso 1 calc R . .
C104 C 0.7406(5) 1.2496(5) -0.1970(5) 0.0321(13) Uani 1 d . . .
H104 H 0.6794 1.1886 -0.1767 0.039 Uiso 1 calc R . .
C39 C 1.3481(5) 1.1181(5) 0.0348(4) 0.0230(10) Uani 1 d . . .
H39 H 1.3231 1.1729 0.0784 0.028 Uiso 1 calc R . .
C2 C 1.3295(5) 1.1009(5) 0.3079(4) 0.0232(10) Uani 1 d . . .
H2 H 1.4203 1.092 0.2791 0.028 Uiso 1 calc R . .
C36 C 1.4278(5) 0.9575(5) -0.1016(4) 0.0276(12) Uani 1 d . . .
H36 H 1.4553 0.9056 -0.1481 0.033 Uiso 1 calc R . .
C17 C 0.5338(6) 0.6433(5) 0.6463(6) 0.0371(14) Uani 1 d . . .
H17 H 0.5088 0.5709 0.6985 0.045 Uiso 1 calc R . .
C3 C 1.2793(5) 1.1771(5) 0.3753(4) 0.0240(11) Uani 1 d . . .
H3 H 1.3357 1.219 0.3938 0.029 Uiso 1 calc R . .
C33 C 1.3223(5) 0.7487(4) 0.1883(4) 0.0201(10) Uani 1 d . . .
C42 C 0.8703(6) 0.5935(5) 0.4183(5) 0.0323(13) Uani 1 d . . .
H42 H 0.8356 0.5382 0.4873 0.039 Uiso 1 calc R . .
C15 C 0.6141(5) 0.8421(5) 0.6058(4) 0.0274(11) Uani 1 d . . .
H15 H 0.6414 0.9014 0.6298 0.033 Uiso 1 calc R . .
C4 C 1.1416(5) 1.1917(4) 0.4164(4) 0.0195(10) Uani 1 d . . .
C29 C 1.2353(5) 0.7827(4) 0.3798(4) 0.0205(10) Uani 1 d . . .
H29 H 1.2076 0.8334 0.4276 0.025 Uiso 1 calc R . .
C11 C 0.6533(5) 1.1430(5) 0.5017(4) 0.0267(11) Uani 1 d . . .
H11 H 0.5614 1.1445 0.5259 0.032 Uiso 1 calc R . .
C59 C 0.9447(6) 0.7558(5) -0.3246(5) 0.0302(13) Uani 1 d . . .
H59 H 0.9726 0.6936 -0.3587 0.036 Uiso 1 calc R . .
C43 C 0.9046(6) 0.5622(5) 0.3174(5) 0.0352(13) Uani 1 d . . .
H43 H 0.8947 0.4842 0.3176 0.042 Uiso 1 calc R . .
C12 C 0.7195(4) 1.0627(4) 0.4386(4) 0.0180(9) Uani 1 d . . .
C16 C 0.5779(5) 0.7356(6) 0.6785(5) 0.0341(13) Uani 1 d . . .
H16 H 0.5819 0.7223 0.7516 0.041 Uiso 1 calc R . .
C105 C 0.8663(5) 1.2256(5) -0.1939(4) 0.0273(11) Uani 1 d . . .
H105 H 0.8886 1.148 -0.1693 0.033 Uiso 1 calc R . .
C23 C 0.6653(5) 1.0123(5) 0.0723(4) 0.0275(11) Uani 1 d . . .
H23 H 0.6689 1.0211 -0.0024 0.033 Uiso 1 calc R . .
C6 C 1.0795(5) 1.2730(4) 0.4850(4) 0.0233(10) Uani 1 d . . .
H6 H 1.1308 1.318 0.5058 0.028 Uiso 1 calc R . .
C103 C 0.7056(5) 1.3656(5) -0.2307(5) 0.0316(12) Uani 1 d . . .
H103 H 0.6206 1.3828 -0.2325 0.038 Uiso 1 calc R . .
C48 C 1.0992(5) 1.0360(5) -0.0699(5) 0.0246(11) Uani 1 d . . .
H48 H 1.1294 1.0977 -0.1345 0.03 Uiso 1 calc R . .
C102 C 0.7975(5) 1.4549(5) -0.2615(5) 0.0299(12) Uani 1 d . . .
H102 H 0.7743 1.5326 -0.284 0.036 Uiso 1 calc R . .
C37 C 1.4352(5) 1.0753(5) -0.1498(4) 0.0285(12) Uani 1 d . . .
H37 H 1.4675 1.1032 -0.2285 0.034 Uiso 1 calc R . .
C34 C 1.3686(5) 0.7931(5) 0.0700(5) 0.0242(11) Uani 1 d . . .
H34 H 1.3934 0.7404 0.0242 0.029 Uiso 1 calc R . .
C51 C 0.8621(5) 0.8601(6) -0.1894(5) 0.0378(14) Uani 1 d . . .
H51 H 0.8259 0.8785 -0.1195 0.045 Uiso 1 calc R . .
C32 C 1.3170(5) 0.6254(5) 0.2415(5) 0.0271(11) Uani 1 d . . .
H32 H 1.3426 0.572 0.1964 0.032 Uiso 1 calc R . .
C45 C 0.9679(5) 0.7614(4) 0.2187(4) 0.0225(10) Uani 1 d . . .
C30 C 1.2326(5) 0.6643(5) 0.4254(5) 0.0251(11) Uani 1 d . . .
H30 H 1.2019 0.6348 0.504 0.03 Uiso 1 calc R . .
C47 C 1.1033(5) 0.9203(5) -0.0772(4) 0.0232(10) Uani 1 d . . .
C22 C 0.6209(5) 0.9097(5) 0.1503(4) 0.0268(11) Uani 1 d . . .
H22 H 0.5934 0.8491 0.1281 0.032 Uiso 1 calc R . .
C58 C 0.9467(5) 0.8753(5) -0.3832(5) 0.0253(11) Uani 1 d . . .
H58 H 0.9755 0.9055 -0.4617 0.03 Uiso 1 calc R . .
C53 C 1.2426(6) 0.7802(6) -0.3195(5) 0.0397(15) Uani 1 d . . .
H53 H 1.2677 0.7172 -0.3528 0.048 Uiso 1 calc R . .
C57 C 1.1889(5) 0.7717(6) -0.2003(5) 0.0339(13) Uani 1 d . . .
H57 H 1.1737 0.703 -0.1423 0.041 Uiso 1 calc R . .
C19 C 0.5676(5) 0.7709(5) 0.4588(4) 0.0241(11) Uani 1 d . . .
C52 C 0.8958(5) 0.9419(5) -0.2990(5) 0.0315(12) Uani 1 d . . .
H52 H 0.8865 1.023 -0.313 0.038 Uiso 1 calc R . .
C56 C 1.1625(5) 0.8899(5) -0.1867(5) 0.0279(12) Uani 1 d . . .
C49 C 1.0482(5) 1.0562(5) 0.0380(4) 0.0241(11) Uani 1 d . . .
H49 H 1.0436 1.1333 0.0449 0.029 Uiso 1 calc R . .
C21 C 0.6147(5) 0.8910(5) 0.2668(5) 0.0232(10) Uani 1 d . . .
C41 C 0.8890(5) 0.7105(5) 0.4145(5) 0.0266(11) Uani 1 d . . .
H41 H 0.8672 0.7326 0.4826 0.032 Uiso 1 calc R . .
C38 C 1.3939(5) 1.1551(5) -0.0808(5) 0.0281(12) Uani 1 d . . .
H38 H 1.398 1.2352 -0.115 0.034 Uiso 1 calc R . .
C55 C 1.2031(6) 0.9691(6) -0.2965(5) 0.0357(14) Uani 1 d . . .
H55 H 1.1994 1.0507 -0.3127 0.043 Uiso 1 calc R . .
C46 C 1.0138(5) 0.8583(4) 0.1147(5) 0.0222(10) Uani 1 d . . .
C306 C 1.0051(10) 1.4034(9) 0.0073(9) 0.0600(19) Uani 1 d . . .
H306 H 0.9314 1.4025 -0.0149 0.072 Uiso 1 calc R . .
C18 C 0.5277(5) 0.6591(5) 0.5407(5) 0.0319(13) Uani 1 d . . .
H18 H 0.4979 0.5981 0.5207 0.038 Uiso 1 calc R . .
C50 C 0.8941(6) 0.7454(5) -0.2070(5) 0.0329(13) Uani 1 d . . .
H50 H 0.8833 0.6759 -0.1503 0.039 Uiso 1 calc R . .
C54 C 1.2512(6) 0.8987(7) -0.3777(5) 0.0441(17) Uani 1 d . . .
H54 H 1.2828 0.9276 -0.4563 0.053 Uiso 1 calc R . .
C101 C 0.9244(6) 1.4295(5) -0.2592(5) 0.0300(12) Uani 1 d . . .
H101 H 0.9863 1.4899 -0.2796 0.036 Uiso 1 calc R . .
C302 C 1.2380(9) 1.4449(7) -0.0423(8) 0.065(2) Uani 1 d . . .
H302 H 1.3198 1.4698 -0.0968 0.078 Uiso 1 calc R . .
C303 C 1.2227(10) 1.4144(7) 0.0738(10) 0.072(3) Uani 1 d . . .
H303 H 1.2946 1.4206 0.097 0.086 Uiso 1 calc R . .
C301 C 1.1298(12) 1.4371(7) -0.0739(8) 0.071(3) Uani 1 d . . .
H301 H 1.1394 1.4545 -0.1508 0.085 Uiso 1 calc R . .
B1 B 1.3510(6) 0.3461(5) 0.6235(5) 0.0260(12) Uani 1 d . . .
C304 C 1.1050(12) 1.3765(7) 0.1515(7) 0.067(3) Uani 1 d . . .
H304 H 1.0968 1.3527 0.2281 0.08 Uiso 1 calc R . .
C305 C 0.9938(9) 1.3724(7) 0.1184(7) 0.063(2) Uani 1 d . . .
H305 H 0.912 1.3481 0.1733 0.075 Uiso 1 calc R . .
C205 C 0.5525(10) 0.3769(9) 0.1527(12) 0.027(3) Uiso 0.566(17) d P 1 A
H205 H 0.51 0.3049 0.1687 0.032 Uiso 0.566(17) calc PR 1 A
C204 C 0.5822(11) 0.4082(12) 0.2383(11) 0.032(3) Uiso 0.566(17) d P 1 A
H204 H 0.5619 0.3576 0.3105 0.039 Uiso 0.566(17) calc PR 1 A
C202 C 0.6798(13) 0.5897(12) 0.0958(16) 0.043(3) Uiso 0.566(17) d P 1 A
H202 H 0.7244 0.6615 0.0753 0.051 Uiso 0.566(17) calc PR 1 A
C203 C 0.6417(14) 0.5148(18) 0.2142(16) 0.051(4) Uiso 0.566(17) d P 1 A
H203 H 0.6583 0.5405 0.2709 0.061 Uiso 0.566(17) calc PR 1 A
C206 C 0.5843(15) 0.4497(16) 0.0444(14) 0.051(4) Uiso 0.566(17) d P 1 A
H206 H 0.5595 0.4253 -0.0091 0.061 Uiso 0.566(17) calc PR 1 A
C201 C 0.6446(15) 0.5467(16) 0.0139(14) 0.048(4) Uiso 0.566(17) d P 1 A
H201 H 0.6666 0.5906 -0.0612 0.058 Uiso 0.566(17) calc PR 1 A
C405 C 0.6589(15) 0.5692(17) 0.1652(19) 0.038(4) Uiso 0.434(17) d P 2 A
H405 H 0.6889 0.629 0.1866 0.046 Uiso 0.434(17) calc PR 2 A
C406 C 0.6165(19) 0.462(2) 0.2477(17) 0.047(5) Uiso 0.434(17) d P 2 A
H406 H 0.6196 0.446 0.3213 0.056 Uiso 0.434(17) calc PR 2 A
C404 C 0.6588(19) 0.5913(17) 0.0541(19) 0.049(5) Uiso 0.434(17) d P 2 A
H404 H 0.6794 0.6634 0.0007 0.059 Uiso 0.434(17) calc PR 2 A
C401 C 0.5704(17) 0.3842(16) 0.2054(19) 0.043(4) Uiso 0.434(17) d P 2 A
H401 H 0.5316 0.3137 0.2553 0.052 Uiso 0.434(17) calc PR 2 A
C402 C 0.578(2) 0.404(2) 0.091(3) 0.067(6) Uiso 0.434(17) d P 2 A
H402 H 0.549 0.3513 0.0612 0.08 Uiso 0.434(17) calc PR 2 A
C403 C 0.627(3) 0.499(3) 0.037(3) 0.085(9) Uiso 0.434(17) d P 2 A
H403 H 0.6466 0.5065 -0.0402 0.103 Uiso 0.434(17) calc PR 2 A

loop_
_atom_site_aniso_label
_atom_site_aniso_U_11
_atom_site_aniso_U_22
_atom_site_aniso_U_33
_atom_site_aniso_U_23
_atom_site_aniso_U_13
_atom_site_aniso_U_12
Cu01 0.0187(3) 0.0183(3) 0.0197(3) -0.0115(2) -0.0073(2) 0.0025(2)
Fe02 0.0236(4) 0.0273(4) 0.0196(4) -0.0066(3) -0.0082(3) 0.0010(3)
F003 0.0342(18) 0.043(2) 0.055(2) -0.0076(17) -0.0261(16) -0.0043(15)
F004 0.0368(18) 0.0345(19) 0.048(2) 0.0002(16) -0.0093(16) 0.0096(15)
F005 0.043(2) 0.034(2) 0.099(4) 0.019(2) -0.035(2) -0.0125(17)
F006 0.076(3) 0.089(4) 0.042(2) -0.032(2) -0.026(2) 0.028(3)
N2 0.0158(18) 0.0158(19) 0.017(2) -0.0054(15) -0.0076(16) 0.0023(15)
N5 0.027(2) 0.028(2) 0.019(2) -0.0092(18) -0.0077(18) 0.0029(18)
C35 0.017(2) 0.028(3) 0.017(2) -0.007(2) -0.0067(19) 0.0008(19)
C5 0.018(2) 0.012(2) 0.013(2) -0.0029(17) -0.0051(18) 0.0012(17)
C28 0.016(2) 0.018(2) 0.013(2) -0.0038(18) -0.0037(18) -0.0003(17)
N3 0.020(2) 0.022(2) 0.029(2) -0.0077(18) -0.0097(18) 0.0000(17)
N1 0.0176(19) 0.0114(19) 0.016(2) -0.0035(15) -0.0048(16) -0.0022(15)
N4 0.019(2) 0.026(2) 0.017(2) -0.0073(17) -0.0079(16) 0.0027(16)
C26 0.013(2) 0.028(3) 0.026(3) -0.010(2) -0.008(2) 0.0017(19)
C7 0.032(3) 0.017(2) 0.018(2) -0.0100(19) -0.005(2) 0.007(2)
C13 0.013(2) 0.024(2) 0.028(3) -0.012(2) -0.010(2) 0.0049(19)
C10 0.029(3) 0.029(3) 0.021(3) -0.013(2) -0.009(2) 0.013(2)
C40 0.012(2) 0.022(2) 0.016(2) -0.0036(18) -0.0033(18) 0.0017(18)
C25 0.022(2) 0.027(3) 0.020(3) -0.010(2) -0.008(2) 0.005(2)
C27 0.012(2) 0.017(2) 0.014(2) -0.0056(18) -0.0043(17) 0.0011(17)
C8 0.031(3) 0.021(2) 0.015(2) -0.0078(19) -0.010(2) 0.011(2)
C1 0.017(2) 0.017(2) 0.014(2) -0.0042(18) -0.0041(18) 0.0005(17)
C9 0.020(2) 0.010(2) 0.013(2) -0.0037(17) -0.0044(18) 0.0021(17)
C31 0.031(3) 0.016(2) 0.042(4) -0.002(2) -0.012(3) 0.003(2)
C106 0.026(3) 0.036(3) 0.024(3) -0.011(2) -0.013(2) 0.005(2)
C44 0.044(3) 0.029(3) 0.023(3) -0.009(2) -0.013(2) 0.001(2)
C24 0.023(2) 0.029(3) 0.026(3) -0.004(2) -0.012(2) 0.001(2)
C14 0.015(2) 0.029(3) 0.026(3) -0.009(2) -0.0079(19) 0.0050(19)
C20 0.019(2) 0.030(3) 0.037(3) -0.012(2) -0.015(2) 0.001(2)
C104 0.028(3) 0.041(3) 0.023(3) -0.001(2) -0.007(2) -0.007(2)
C39 0.021(2) 0.024(3) 0.022(3) -0.003(2) -0.008(2) 0.003(2)
C2 0.021(2) 0.023(3) 0.026(3) -0.007(2) -0.008(2) -0.002(2)
C36 0.021(3) 0.043(3) 0.019(3) -0.012(2) -0.004(2) 0.004(2)
C17 0.027(3) 0.028(3) 0.046(4) 0.005(3) -0.009(3) 0.002(2)
C3 0.022(2) 0.026(3) 0.028(3) -0.011(2) -0.009(2) -0.005(2)
C33 0.020(2) 0.018(2) 0.024(3) -0.008(2) -0.009(2) 0.0041(18)
C42 0.033(3) 0.027(3) 0.031(3) -0.002(2) -0.007(2) -0.001(2)
C15 0.020(2) 0.035(3) 0.025(3) -0.005(2) -0.008(2) 0.002(2)
C4 0.025(2) 0.017(2) 0.017(2) -0.0033(18) -0.008(2) -0.0013(19)
C29 0.019(2) 0.021(2) 0.022(3) -0.005(2) -0.009(2) 0.0023(19)
C11 0.018(2) 0.039(3) 0.027(3) -0.017(2) -0.008(2) 0.010(2)
C59 0.036(3) 0.025(3) 0.034(3) -0.005(2) -0.017(3) -0.001(2)
C43 0.050(4) 0.026(3) 0.029(3) -0.004(2) -0.015(3) -0.001(3)
C12 0.017(2) 0.024(2) 0.017(2) -0.0075(19) -0.0095(18) 0.0049(18)
C16 0.025(3) 0.045(4) 0.026(3) -0.002(3) -0.008(2) 0.007(2)
C105 0.029(3) 0.030(3) 0.020(3) -0.003(2) -0.006(2) 0.000(2)
C23 0.027(3) 0.040(3) 0.021(3) -0.013(2) -0.012(2) 0.004(2)
C6 0.034(3) 0.018(2) 0.021(3) -0.009(2) -0.010(2) -0.001(2)
C103 0.024(3) 0.046(3) 0.024(3) -0.009(2) -0.007(2) 0.002(2)
C48 0.023(2) 0.026(3) 0.026(3) -0.002(2) -0.013(2) 0.002(2)
C102 0.034(3) 0.034(3) 0.026(3) -0.016(2) -0.011(2) 0.009(2)
C37 0.024(3) 0.041(3) 0.014(3) 0.002(2) -0.004(2) 0.000(2)
C34 0.028(3) 0.024(3) 0.027(3) -0.014(2) -0.012(2) 0.007(2)
C51 0.023(3) 0.058(4) 0.036(3) -0.023(3) -0.007(2) 0.007(3)
C32 0.029(3) 0.019(2) 0.033(3) -0.010(2) -0.007(2) -0.001(2)
C45 0.018(2) 0.024(3) 0.028(3) -0.012(2) -0.007(2) -0.0002(19)
C30 0.023(2) 0.026(3) 0.020(3) 0.002(2) -0.005(2) -0.002(2)
C47 0.020(2) 0.030(3) 0.025(3) -0.009(2) -0.014(2) 0.002(2)
C22 0.025(3) 0.037(3) 0.028(3) -0.016(2) -0.015(2) 0.002(2)
C58 0.029(3) 0.023(3) 0.028(3) -0.005(2) -0.015(2) 0.001(2)
C53 0.032(3) 0.064(4) 0.033(3) -0.029(3) -0.013(3) 0.017(3)
C57 0.032(3) 0.046(4) 0.032(3) -0.018(3) -0.018(3) 0.015(3)
C19 0.015(2) 0.028(3) 0.027(3) -0.004(2) -0.007(2) 0.0037(19)
C52 0.031(3) 0.037(3) 0.031(3) -0.014(2) -0.013(2) 0.010(2)
C56 0.023(3) 0.044(3) 0.023(3) -0.017(2) -0.010(2) 0.002(2)
C49 0.017(2) 0.026(3) 0.029(3) -0.008(2) -0.008(2) 0.005(2)
C21 0.017(2) 0.029(3) 0.031(3) -0.014(2) -0.014(2) 0.006(2)
C41 0.024(3) 0.026(3) 0.030(3) -0.006(2) -0.011(2) -0.001(2)
C38 0.024(3) 0.025(3) 0.031(3) 0.002(2) -0.011(2) -0.003(2)
C55 0.028(3) 0.053(4) 0.024(3) -0.008(3) -0.005(2) -0.016(3)
C46 0.023(2) 0.025(3) 0.028(3) -0.017(2) -0.014(2) 0.006(2)
C306 0.069(5) 0.063(5) 0.070(5) -0.038(4) -0.037(4) 0.012(4)
C18 0.020(3) 0.027(3) 0.046(4) -0.002(3) -0.012(2) -0.001(2)
C50 0.033(3) 0.030(3) 0.030(3) 0.000(2) -0.006(2) -0.007(2)
C54 0.027(3) 0.081(5) 0.023(3) -0.018(3) 0.000(2) -0.015(3)
C101 0.030(3) 0.032(3) 0.031(3) -0.014(2) -0.009(2) -0.002(2)
C302 0.071(5) 0.047(4) 0.072(6) -0.023(4) -0.011(5) -0.006(4)
C303 0.090(7) 0.050(5) 0.116(8) -0.050(5) -0.070(6) 0.032(5)
C301 0.136(9) 0.047(5) 0.046(5) -0.020(4) -0.045(5) 0.005(5)
B1 0.025(3) 0.023(3) 0.030(3) -0.003(2) -0.011(3) 0.001(2)
C304 0.128(9) 0.037(4) 0.043(5) -0.012(3) -0.040(5) 0.021(5)
C305 0.076(6) 0.050(5) 0.058(5) -0.027(4) -0.007(4) -0.001(4)

loop_
_atom_type_symbol
_atom_type_description
_atom_type_scat_dispersion_real
_atom_type_scat_dispersion_imag
_atom_type_scat_source
C C 0.0033 0.0016 'International Tables Vol C Tables 4.2.6.8 and 6.1.1.4'
H H 0 0 'International Tables Vol C Tables 4.2.6.8 and 6.1.1.4'
N N 0.0061 0.0033 'International Tables Vol C Tables 4.2.6.8 and 6.1.1.4'
F F 0.0171 0.0103 'International Tables Vol C Tables 4.2.6.8 and 6.1.1.4'
Fe Fe 0.3463 0.8444 'International Tables Vol C Tables 4.2.6.8 and 6.1.1.4'
Cu Cu 0.3201 1.2651 'International Tables Vol C Tables 4.2.6.8 and 6.1.1.4'
B B 0.0013 0.0007 'International Tables Vol C Tables 4.2.6.8 and 6.1.1.4'

loop_
_geom_angle_atom_site_label_1
_geom_angle_atom_site_label_2
_geom_angle_atom_site_label_3
_geom_angle
_geom_angle_site_symmetry_1
_geom_angle_site_symmetry_3
_geom_angle_publ_flag
N2 Cu01 N1 82.23(16) . . ?
N2 Cu01 N3 124.53(16) . . ?
N1 Cu01 N3 129.65(16) . . ?
N2 Cu01 N4 132.56(16) . . ?
N1 Cu01 N4 112.74(16) . . ?
N3 Cu01 N4 81.42(17) . . ?
C56 Fe02 C57 41.9(2) . . ?
C56 Fe02 C53 69.5(2) . . ?
C57 Fe02 C53 41.0(2) . . ?
C56 Fe02 C54 69.2(2) . . ?
C57 Fe02 C54 68.5(3) . . ?
C53 Fe02 C54 40.0(3) . . ?
C56 Fe02 C55 41.1(2) . . ?
C57 Fe02 C55 69.5(3) . . ?
C53 Fe02 C55 68.8(3) . . ?
C54 Fe02 C55 41.3(3) . . ?
C56 Fe02 C59 157.9(2) . . ?
C57 Fe02 C59 120.4(2) . . ?
C53 Fe02 C59 105.6(3) . . ?
C54 Fe02 C59 121.7(3) . . ?
C55 Fe02 C59 159.0(2) . . ?
C56 Fe02 C50 122.4(2) . . ?
C57 Fe02 C50 104.8(3) . . ?
C53 Fe02 C50 119.8(3) . . ?
C54 Fe02 C50 155.6(3) . . ?
C55 Fe02 C50 160.4(2) . . ?
C59 Fe02 C50 40.1(2) . . ?
C56 Fe02 C52 123.5(2) . . ?
C57 Fe02 C52 158.8(2) . . ?
C53 Fe02 C52 159.9(2) . . ?
C54 Fe02 C52 125.7(3) . . ?
C55 Fe02 C52 109.7(3) . . ?
C59 Fe02 C52 68.2(2) . . ?
C50 Fe02 C52 68.5(2) . . ?
C56 Fe02 C51 107.6(2) . . ?
C57 Fe02 C51 121.2(2) . . ?
C53 Fe02 C51 156.4(3) . . ?
C54 Fe02 C51 162.7(3) . . ?
C55 Fe02 C51 125.3(3) . . ?
C59 Fe02 C51 67.8(3) . . ?
C50 Fe02 C51 40.6(2) . . ?
C52 Fe02 C51 40.8(3) . . ?
C56 Fe02 C58 160.3(2) . . ?
C57 Fe02 C58 157.0(2) . . ?
C53 Fe02 C58 122.0(2) . . ?
C54 Fe02 C58 108.5(2) . . ?
C55 Fe02 C58 124.3(2) . . ?
C59 Fe02 C58 40.3(2) . . ?
C50 Fe02 C58 68.0(2) . . ?
C52 Fe02 C58 41.0(2) . . ?
C51 Fe02 C58 68.5(2) . . ?
C12 N2 C9 118.6(4) . . ?
C12 N2 Cu01 128.8(3) . . ?
C9 N2 Cu01 112.6(3) . . ?
C46 N5 C47 115.9(4) . . ?
C34 C35 C36 122.4(5) . . ?
C34 C35 C40 119.4(4) . . ?
C36 C35 C40 118.2(5) . . ?
N1 C5 C4 123.7(4) . . ?
N1 C5 C9 115.6(4) . . ?
C4 C5 C9 120.7(4) . . ?
C27 C28 C29 122.5(4) . . ?
C27 C28 C33 119.3(4) . . ?
C29 C28 C33 118.1(4) . . ?
C45 N3 C41 118.7(5) . . ?
C45 N3 Cu01 114.5(3) . . ?
C41 N3 Cu01 126.8(4) . . ?
C1 N1 C5 119.0(4) . . ?
C1 N1 Cu01 128.4(3) . . ?
C5 N1 Cu01 112.6(3) . . ?
C49 N4 C46 115.6(4) . . ?
C49 N4 Cu01 131.1(4) . . ?
C46 N4 Cu01 111.8(3) . . ?
C13 C26 C25 123.3(5) . . ?
C13 C26 C21 118.5(5) . . ?
C25 C26 C21 118.2(5) . . ?
C6 C7 C8 121.9(4) . . ?
C14 C13 C26 121.6(5) . . ?
C14 C13 C12 119.5(4) . . ?
C26 C13 C12 118.2(4) . . ?
C11 C10 C8 119.4(4) . . ?
C27 C40 C39 122.4(4) . . ?
C27 C40 C35 119.0(4) . . ?
C39 C40 C35 118.5(4) . . ?
C24 C25 C26 121.9(5) . . ?
C40 C27 C28 120.9(4) . . ?
C40 C27 C1 119.8(4) . . ?
C28 C27 C1 119.2(4) . . ?
C9 C8 C7 119.1(4) . . ?
C9 C8 C10 116.0(4) . . ?
C7 C8 C10 124.8(4) . . ?
N1 C1 C2 120.7(4) . . ?
N1 C1 C27 116.5(4) . . ?
C2 C1 C27 122.7(4) . . ?
N2 C9 C8 123.9(4) . . ?
N2 C9 C5 116.8(4) . . ?
C8 C9 C5 119.3(4) . . ?
C32 C31 C30 121.0(5) . . ?
C105 C106 C101 119.6(5) . . ?
C43 C44 C45 117.9(5) . . ?
C25 C24 C23 120.1(5) . . ?
C13 C14 C15 123.3(5) . . ?
C13 C14 C19 119.1(5) . . ?
C15 C14 C19 117.5(5) . . ?
C21 C20 C19 121.8(5) . . ?
C105 C104 C103 119.5(5) . . ?
C38 C39 C40 120.1(5) . . ?
C3 C2 C1 119.8(5) . . ?
C37 C36 C35 121.2(5) . . ?
C18 C17 C16 120.9(5) . . ?
C2 C3 C4 119.5(4) . . ?
C34 C33 C32 122.4(5) . . ?
C34 C33 C28 119.0(4) . . ?
C32 C33 C28 118.6(4) . . ?
C43 C42 C41 117.9(5) . . ?
C16 C15 C14 120.8(5) . . ?
C5 C4 C3 117.2(4) . . ?
C5 C4 C6 119.1(4) . . ?
C3 C4 C6 123.6(4) . . ?
C30 C29 C28 120.6(5) . . ?
C10 C11 C12 120.8(5) . . ?
C50 C59 C58 109.4(5) . . ?
C50 C59 Fe02 70.0(3) . . ?
C58 C59 Fe02 70.3(3) . . ?
C42 C43 C44 120.7(6) . . ?
N2 C12 C11 121.1(4) . . ?
N2 C12 C13 113.4(4) . . ?
C11 C12 C13 125.5(4) . . ?
C15 C16 C17 121.5(6) . . ?
C106 C105 C104 121.4(5) . . ?
C22 C23 C24 120.4(5) . . ?
C7 C6 C4 119.8(4) . . ?
C102 C103 C104 119.7(5) . . ?
C47 C48 C49 117.3(5) . . ?
C103 C102 C101 120.3(5) . . ?
C36 C37 C38 120.1(5) . . ?
C35 C34 C33 122.3(5) . . ?
C50 C51 C52 107.7(5) . . ?
C50 C51 Fe02 69.4(3) . . ?
C52 C51 Fe02 69.3(3) . . ?
C31 C32 C33 121.3(5) . . ?
N3 C45 C44 122.2(5) . . ?
N3 C45 C46 115.2(4) . . ?
C44 C45 C46 122.5(5) . . ?
C29 C30 C31 120.4(5) . . ?
N5 C47 C48 122.1(5) . . ?
N5 C47 C56 116.6(5) . . ?
C48 C47 C56 121.2(5) . . ?
C23 C22 C21 122.1(5) . . ?
C59 C58 C52 107.3(5) . . ?
C59 C58 Fe02 69.5(3) . . ?
C52 C58 Fe02 69.2(3) . . ?
C54 C53 C57 108.6(6) . . ?
C54 C53 Fe02 70.0(3) . . ?
C57 C53 Fe02 69.1(3) . . ?
C53 C57 C56 107.2(6) . . ?
C53 C57 Fe02 69.9(3) . . ?
C56 C57 Fe02 68.2(3) . . ?
C20 C19 C14 119.2(5) . . ?
C20 C19 C18 121.3(5) . . ?
C14 C19 C18 119.4(5) . . ?
C51 C52 C58 107.5(5) . . ?
C51 C52 Fe02 69.8(3) . . ?
C58 C52 Fe02 69.8(3) . . ?
C55 C56 C57 108.2(5) . . ?
C55 C56 C47 126.9(5) . . ?
C57 C56 C47 124.8(5) . . ?
C55 C56 Fe02 70.8(3) . . ?
C57 C56 Fe02 69.9(3) . . ?
C47 C56 Fe02 124.8(4) . . ?
N4 C49 C48 122.5(5) . . ?
C20 C21 C22 122.8(5) . . ?
C20 C21 C26 119.8(5) . . ?
C22 C21 C26 117.4(5) . . ?
N3 C41 C42 122.6(5) . . ?
C39 C38 C37 121.8(5) . . ?
C56 C55 C54 106.9(6) . . ?
C56 C55 Fe02 68.1(3) . . ?
C54 C55 Fe02 69.3(3) . . ?
N5 C46 N4 126.6(5) . . ?
N5 C46 C45 117.5(4) . . ?
N4 C46 C45 115.9(4) . . ?
C305 C306 C301 118.8(9) . . ?
C17 C18 C19 119.9(5) . . ?
C59 C50 C51 108.1(5) . . ?
C59 C50 Fe02 69.9(3) . . ?
C51 C50 Fe02 70.0(3) . . ?
C53 C54 C55 109.1(5) . . ?
C53 C54 Fe02 70.0(3) . . ?
C55 C54 Fe02 69.5(3) . . ?
C102 C101 C106 119.6(5) . . ?
C301 C302 C303 118.6(9) . . ?
C304 C303 C302 120.3(8) . . ?
C302 C301 C306 121.3(8) . . ?
F005 B1 F004 109.0(5) . . ?
F005 B1 F003 108.2(5) . . ?
F004 B1 F003 111.4(5) . . ?
F005 B1 F006 109.6(5) . . ?
F004 B1 F006 109.8(5) . . ?
F003 B1 F006 108.8(5) . . ?
C303 C304 C305 120.6(8) . . ?
C306 C305 C304 120.3(9) . . ?
C206 C205 C204 121.7(11) . . ?
C203 C204 C205 118.4(12) . . ?
C201 C202 C203 117.3(12) . . ?
C204 C203 C202 118.9(13) . . ?
C201 C206 C205 123.9(15) . . ?
C206 C201 C202 119.6(15) . . ?
C404 C405 C406 124.4(16) . . ?
C401 C406 C405 111.2(16) . . ?
C403 C404 C405 109(2) . . ?
C406 C401 C402 124.0(18) . . ?
C403 C402 C401 111(3) . . ?
C402 C403 C404 139(3) . . ?

loop_
_geom_bond_atom_site_label_1
_geom_bond_atom_site_label_2
_geom_bond_distance
_geom_bond_site_symmetry_2
_geom_bond_publ_flag
Cu01 N2 1.992(4) . ?
Cu01 N1 2.023(4) . ?
Cu01 N3 2.028(4) . ?
Cu01 N4 2.032(4) . ?
Fe02 C56 2.008(5) . ?
Fe02 C57 2.032(5) . ?
Fe02 C53 2.042(6) . ?
Fe02 C54 2.042(6) . ?
Fe02 C55 2.045(6) . ?
Fe02 C59 2.048(6) . ?
Fe02 C50 2.050(6) . ?
Fe02 C52 2.052(5) . ?
Fe02 C51 2.058(6) . ?
Fe02 C58 2.059(5) . ?
F003 B1 1.380(7) . ?
F004 B1 1.377(7) . ?
F005 B1 1.375(7) . ?
F006 B1 1.391(8) . ?
N2 C12 1.338(6) . ?
N2 C9 1.357(6) . ?
N5 C46 1.327(6) . ?
N5 C47 1.348(7) . ?
C35 C34 1.379(7) . ?
C35 C36 1.430(7) . ?
C35 C40 1.447(7) . ?
C5 N1 1.349(6) . ?
C5 C4 1.385(6) . ?
C5 C9 1.446(6) . ?
C28 C27 1.413(6) . ?
C28 C29 1.430(7) . ?
C28 C33 1.435(6) . ?
N3 C45 1.331(6) . ?
N3 C41 1.346(7) . ?
N1 C1 1.338(6) . ?
N4 C49 1.324(7) . ?
N4 C46 1.375(6) . ?
C26 C13 1.402(7) . ?
C26 C25 1.425(7) . ?
C26 C21 1.451(7) . ?
C7 C6 1.367(7) . ?
C7 C8 1.421(7) . ?
C13 C14 1.390(7) . ?
C13 C12 1.496(7) . ?
C10 C11 1.360(7) . ?
C10 C8 1.428(7) . ?
C40 C27 1.406(7) . ?
C40 C39 1.433(7) . ?
C25 C24 1.364(7) . ?
C27 C1 1.492(6) . ?
C8 C9 1.405(6) . ?
C1 C2 1.418(7) . ?
C31 C32 1.324(8) . ?
C31 C30 1.421(8) . ?
C106 C105 1.360(8) . ?
C106 C101 1.392(8) . ?
C44 C43 1.379(8) . ?
C44 C45 1.399(7) . ?
C24 C23 1.420(7) . ?
C14 C15 1.439(7) . ?
C14 C19 1.440(7) . ?
C20 C21 1.366(8) . ?
C20 C19 1.399(8) . ?
C104 C105 1.373(7) . ?
C104 C103 1.389(8) . ?
C39 C38 1.362(8) . ?
C2 C3 1.368(7) . ?
C36 C37 1.361(8) . ?
C17 C18 1.350(9) . ?
C17 C16 1.416(9) . ?
C3 C4 1.409(7) . ?
C33 C34 1.401(7) . ?
C33 C32 1.433(7) . ?
C42 C43 1.368(8) . ?
C42 C41 1.390(8) . ?
C15 C16 1.347(8) . ?
C4 C6 1.449(7) . ?
C29 C30 1.364(7) . ?
C11 C12 1.405(7) . ?
C59 C50 1.404(9) . ?
C59 C58 1.413(8) . ?
C23 C22 1.351(8) . ?
C103 C102 1.376(8) . ?
C48 C47 1.385(7) . ?
C48 C49 1.390(7) . ?
C102 C101 1.386(8) . ?
C37 C38 1.406(8) . ?
C51 C50 1.426(9) . ?
C51 C52 1.434(9) . ?
C45 C46 1.478(8) . ?
C47 C56 1.467(7) . ?
C22 C21 1.441(7) . ?
C58 C52 1.440(7) . ?
C53 C54 1.396(10) . ?
C53 C57 1.427(8) . ?
C57 C56 1.443(8) . ?
C19 C18 1.443(7) . ?
C56 C55 1.423(8) . ?
C55 C54 1.441(9) . ?
C306 C305 1.349(13) . ?
C306 C301 1.400(14) . ?
C302 C301 1.371(12) . ?
C302 C303 1.401(13) . ?
C303 C304 1.339(13) . ?
C304 C305 1.406(13) . ?
C205 C206 1.38(2) . ?
C205 C204 1.385(16) . ?
C204 C203 1.36(2) . ?
C202 C201 1.44(2) . ?
C202 C203 1.49(2) . ?
C206 C201 1.25(3) . ?
C405 C404 1.39(3) . ?
C405 C406 1.41(3) . ?
C406 C401 1.37(3) . ?
C404 C403 1.25(4) . ?
C401 C402 1.41(3) . ?
C402 C403 1.20(4) . ?
